data_7003110
loop_
_publ_author_name
'Hollingsworth, Nathan'
'Kanna, Miki'
'Kociok-K\"ohn, Gabriele'
'Molloy, Kieran C.'
'Wongnawa, Sumpun'

_publ_section_title
;
 Synthesis and characterisation of new titanium amino-alkoxides:
 precursors for the formation of TiO2 materials
;
_journal_issue 5
_journal_name_full 'Dalton Transactions'
_journal_page_first 631
_journal_page_last 641
_journal_paper_doi 10.1039/b712375b
_journal_year 2008
_chemical_formula_moiety 'C28 H68 N8 O6 Ti2'
_chemical_formula_sum 'C28 H68 N8 O6 Ti2'
_chemical_formula_weight 708.70
_chemical_name_systematic
;
?
;
_space_group_IT_number 15
_symmetry_cell_setting monoclinic
_symmetry_space_group_name_Hall '-C 2yc'
_symmetry_space_group_name_H-M 'C 1 2/c 1'
_atom_sites_solution_hydrogens geom
_atom_sites_solution_primary direct
_atom_sites_solution_secondary difmap
_audit_creation_method SHELXL-97
_cell_angle_alpha 90.00
_cell_angle_beta 108.4600(10)
_cell_angle_gamma 90.00
_cell_formula_units_Z 4
_cell_length_a 13.0770(3)
_cell_length_b 15.9297(4)
_cell_length_c 19.8605(6)
_cell_measurement_reflns_used 30126
_cell_measurement_temperature 150(2)
_cell_measurement_theta_max 27.485
_cell_measurement_theta_min 2.910
_cell_volume 3924.31(18)
_computing_cell_refinement 'HKL Scalepack (Otwinski & Minor, 1997)'
_computing_data_collection 'Collect (Nonius BV, 1997-2000)'
_computing_data_reduction
;
DENZO-SCALEPACK Z. Otwinowski and W. Minor, "
Processing of X-ray Diffraction Data Collected in Oscillation Mode ",
Methods in Enzymology, Volume 276: Macromolecular Crystallography,
part A, p.307-326, 1997,C.W. Carter, Jr. & R. M. Sweet, Eds., Academic Press.
;
_computing_molecular_graphics 'ORTEP3 for Windows - Farrugia, L. J. J. Appl. Crystallogr. 1997, 30, 565'
_computing_publication_material
;
WinGX publication routines, Farrugia,
L. J., J. Appl. Crystallogr., 1999, 32, 837-838
;
_computing_structure_refinement
;
SHELXL97 -Program for Crystal Structure Analysis (Release 97-2).
Sheldrick, G.M., Instit\"ut f\"ur Anorganische Chemie der Universit\"at,
Tammanstrasse 4, D-3400 G\"ottingen, Germany, 1998
;
_computing_structure_solution
;
SIR97- Altomare A., Burla M.C., Camalli M., Cascarano G.L., Giacovazzo C. ,
Guagliardi A., Moliterni A.G.G., Polidori G.,Spagna R.
(1999) J. Appl. Cryst. 32, 115-119
;
_diffrn_ambient_temperature 150(2)
_diffrn_measured_fraction_theta_full 0.986
_diffrn_measured_fraction_theta_max 0.986
_diffrn_measurement_device '95mm CCD camera on \k-goniostat'
_diffrn_measurement_device_type 'Nonius Kappa CCD'
_diffrn_measurement_method '163 2.0 degree images with \v scans'
_diffrn_radiation_monochromator graphite
_diffrn_radiation_source 'fine-focus sealed tube'
_diffrn_radiation_type MoK\a
_diffrn_radiation_wavelength 0.71073
_diffrn_reflns_av_R_equivalents 0.0483
_diffrn_reflns_av_sigmaI/netI 0.0362
_diffrn_reflns_limit_h_max 16
_diffrn_reflns_limit_h_min -16
_diffrn_reflns_limit_k_max 20
_diffrn_reflns_limit_k_min -20
_diffrn_reflns_limit_l_max 25
_diffrn_reflns_limit_l_min -25
_diffrn_reflns_number 24881
_diffrn_reflns_theta_full 27.48
_diffrn_reflns_theta_max 27.48
_diffrn_reflns_theta_min 5.56
_diffrn_standards_decay_% 0
_diffrn_standards_number 0
_exptl_absorpt_coefficient_mu 0.452
_exptl_absorpt_correction_T_max 0.8953
_exptl_absorpt_correction_T_min 0.8763
_exptl_absorpt_correction_type multi-scan
_exptl_absorpt_process_details
;
multi-scan from symmetry-related measurements
Sortav (Blessing 1995)
;
_exptl_crystal_colour colourless
_exptl_crystal_density_diffrn 1.200
_exptl_crystal_density_method 'not measured'
_exptl_crystal_description block
_exptl_crystal_F_000 1536
_exptl_crystal_size_max 0.30
_exptl_crystal_size_mid 0.30
_exptl_crystal_size_min 0.25
_refine_diff_density_max 0.430
_refine_diff_density_min -0.351
_refine_diff_density_rms 0.050
_refine_ls_extinction_method none
_refine_ls_goodness_of_fit_ref 1.092
_refine_ls_hydrogen_treatment noref
_refine_ls_matrix_type full
_refine_ls_number_parameters 237
_refine_ls_number_reflns 4448
_refine_ls_number_restraints 0
_refine_ls_restrained_S_all 1.092
_refine_ls_R_factor_all 0.0582
_refine_ls_R_factor_gt 0.0441
_refine_ls_shift/su_max 0.001
_refine_ls_shift/su_mean 0.000
_refine_ls_structure_factor_coef Fsqd
_refine_ls_weighting_details 'calc w=1/[\s^2^(Fo^2^)+(0.0460P)^2^+4.4429P] where P=(Fo^2^+2Fc^2^)/3'
_refine_ls_weighting_scheme calc
_refine_ls_wR_factor_gt 0.1059
_refine_ls_wR_factor_ref 0.1146
_reflns_number_gt 3635
_reflns_number_total 4448
_reflns_threshold_expression >2sigma(I)
_cod_data_source_file b712375b.txt
_cod_data_source_block k06kcm8_COMPOUND7
_cod_original_cell_volume 3924.24(18)
_cod_original_sg_symbol_H-M 'C 2/c'
_cod_database_code 7003110

loop_
_symmetry_equiv_pos_as_xyz
'x, y, z'
'-x, y, -z+1/2'
'x+1/2, y+1/2, z'
'-x+1/2, y+1/2, -z+1/2'
'-x, -y, -z'
'x, -y, z-1/2'
'-x+1/2, -y+1/2, -z'
'x+1/2, -y+1/2, z-1/2'

loop_
_atom_site_label
_atom_site_type_symbol
_atom_site_fract_x
_atom_site_fract_y
_atom_site_fract_z
_atom_site_U_iso_or_equiv
_atom_site_adp_type
_atom_site_occupancy
_atom_site_symmetry_multiplicity
_atom_site_calc_flag
_atom_site_refinement_flags
_atom_site_disorder_assembly
_atom_site_disorder_group
Ti1 Ti 0.49509(3) 0.63559(2) 0.818945(18) 0.02625(11) Uani 1 1 d . . .
O1 O 0.59772(10) 0.63673(8) 0.77315(7) 0.0281(3) Uani 1 1 d . . .
O2 O 0.48211(11) 0.52626(8) 0.85060(8) 0.0322(3) Uani 1 1 d . . .
O3 O 0.50114(11) 0.74385(9) 0.85804(8) 0.0346(3) Uani 1 1 d . . .
N1 N 0.65143(13) 0.61472(10) 0.92040(9) 0.0310(4) Uani 1 1 d . . .
N2 N 0.48469(15) 0.33387(11) 0.88585(10) 0.0379(4) Uani 1 1 d . . .
N3 N 0.32658(14) 0.65356(12) 0.84683(10) 0.0379(4) Uani 1 1 d . . .
N4 N 0.5168(9) 0.9294(6) 0.8981(4) 0.0423(15) Uani 0.65 1 d P A 1
N4A N 0.491(2) 0.9288(16) 0.8861(13) 0.088(8) Uani 0.35 1 d P A 2
C1 C 0.56067(16) 0.47907(12) 0.90143(11) 0.0316(4) Uani 1 1 d . . .
H1 H 0.5419 0.4779 0.9465 0.038 Uiso 1 1 calc R . .
C2 C 0.66873(16) 0.52365(13) 0.91540(12) 0.0340(4) Uani 1 1 d . . .
H2A H 0.7208 0.5030 0.9602 0.041 Uiso 1 1 calc R . .
H2B H 0.6985 0.5121 0.8763 0.041 Uiso 1 1 calc R . .
C3 C 0.74664(17) 0.66191(14) 0.91845(12) 0.0389(5) Uani 1 1 d . . .
H3A H 0.8080 0.6475 0.9601 0.058 Uiso 1 1 calc R . .
H3B H 0.7320 0.7222 0.9188 0.058 Uiso 1 1 calc R . .
H3C H 0.7635 0.6476 0.8751 0.058 Uiso 1 1 calc R . .
C4 C 0.62799(19) 0.63516(14) 0.98654(11) 0.0370(4) Uani 1 1 d . . .
H4A H 0.6142 0.6955 0.9879 0.056 Uiso 1 1 calc R . .
H4B H 0.6899 0.6198 1.0275 0.056 Uiso 1 1 calc R . .
H4C H 0.5643 0.6038 0.9881 0.056 Uiso 1 1 calc R . .
C5 C 0.56926(18) 0.38897(13) 0.87777(13) 0.0371(5) Uani 1 1 d . . .
H5A H 0.5660 0.3893 0.8273 0.045 Uiso 1 1 calc R . .
H5B H 0.6403 0.3659 0.9058 0.045 Uiso 1 1 calc R . .
C6 C 0.5117(3) 0.24608(15) 0.8806(2) 0.0649(8) Uani 1 1 d . . .
H6A H 0.5817 0.2338 0.9159 0.097 Uiso 1 1 calc R . .
H6B H 0.5155 0.2348 0.8329 0.097 Uiso 1 1 calc R . .
H6C H 0.4562 0.2105 0.8894 0.097 Uiso 1 1 calc R . .
C7 C 0.3802(2) 0.35235(17) 0.83422(15) 0.0508(6) Uani 1 1 d . . .
H7A H 0.3833 0.3423 0.7862 0.076 Uiso 1 1 calc R . .
H7B H 0.3616 0.4112 0.8388 0.076 Uiso 1 1 calc R . .
H7C H 0.3253 0.3159 0.8429 0.076 Uiso 1 1 calc R . .
C8 C 0.42145(19) 0.78797(14) 0.87658(14) 0.0411(5) Uani 1 1 d . A .
H8 H 0.4369 0.7834 0.9291 0.049 Uiso 1 1 calc R . .
C9 C 0.31421(18) 0.74523(15) 0.84006(15) 0.0457(5) Uani 1 1 d . . .
H9A H 0.2598 0.7642 0.8619 0.055 Uiso 1 1 calc R . .
H9B H 0.2886 0.7609 0.7892 0.055 Uiso 1 1 calc R . .
C10 C 0.23582(19) 0.61132(18) 0.79540(14) 0.0483(6) Uani 1 1 d . . .
H10A H 0.1697 0.6223 0.8072 0.072 Uiso 1 1 calc R . .
H10B H 0.2494 0.5507 0.7968 0.072 Uiso 1 1 calc R . .
H10C H 0.2275 0.6327 0.7477 0.072 Uiso 1 1 calc R . .
C11 C 0.3336(2) 0.62576(16) 0.91801(13) 0.0456(5) Uani 1 1 d . . .
H11A H 0.3463 0.5651 0.9219 0.068 Uiso 1 1 calc R . .
H11B H 0.2660 0.6387 0.9272 0.068 Uiso 1 1 calc R . .
H11C H 0.3934 0.6548 0.9529 0.068 Uiso 1 1 calc R . .
C12 C 0.4168(2) 0.88010(16) 0.8571(2) 0.0597(8) Uani 1 1 d . . .
H12A H 0.3531 0.9057 0.8658 0.072 Uiso 0.65 1 calc PR A 1
H12B H 0.4068 0.8850 0.8057 0.072 Uiso 0.65 1 calc PR A 1
H12C H 0.4056 0.8830 0.8055 0.072 Uiso 0.35 1 calc PR A 2
H12D H 0.3509 0.9033 0.8645 0.072 Uiso 0.35 1 calc PR A 2
C13 C 0.4904(6) 1.0162(4) 0.9057(4) 0.0673(17) Uani 0.65 1 d P A 1
H13A H 0.5548 1.0457 0.9352 0.101 Uiso 0.65 1 calc PR A 1
H13B H 0.4339 1.0192 0.9283 0.101 Uiso 0.65 1 calc PR A 1
H13C H 0.4648 1.0426 0.8588 0.101 Uiso 0.65 1 calc PR A 1
C14 C 0.5981(5) 0.9214(3) 0.8652(4) 0.0398(11) Uani 0.65 1 d P A 1
H14A H 0.5739 0.9483 0.8184 0.060 Uiso 0.65 1 calc PR A 1
H14B H 0.6121 0.8617 0.8596 0.060 Uiso 0.65 1 calc PR A 1
H14C H 0.6643 0.9485 0.8947 0.060 Uiso 0.65 1 calc PR A 1
C13A C 0.4687(15) 1.0196(9) 0.8582(12) 0.116(7) Uani 0.35 1 d P A 2
H13D H 0.4785 1.0235 0.8114 0.174 Uiso 0.35 1 calc PR A 2
H13E H 0.5189 1.0579 0.8912 0.174 Uiso 0.35 1 calc PR A 2
H13F H 0.3945 1.0349 0.8543 0.174 Uiso 0.35 1 calc PR A 2
C14A C 0.587(3) 0.9134(19) 0.8665(19) 0.154(11) Uani 0.35 1 d P A 2
H14D H 0.6146 0.8570 0.8821 0.231 Uiso 0.35 1 calc PR A 2
H14E H 0.6423 0.9551 0.8894 0.231 Uiso 0.35 1 calc PR A 2
H14F H 0.5695 0.9176 0.8149 0.231 Uiso 0.35 1 calc PR A 2

loop_
_atom_site_aniso_label
_atom_site_aniso_U_11
_atom_site_aniso_U_22
_atom_site_aniso_U_33
_atom_site_aniso_U_23
_atom_site_aniso_U_13
_atom_site_aniso_U_12
Ti1 0.02739(18) 0.02246(18) 0.03122(19) 0.00098(13) 0.01257(13) 0.00060(12)
O1 0.0261(6) 0.0287(7) 0.0312(7) -0.0027(5) 0.0114(5) -0.0015(5)
O2 0.0289(7) 0.0249(7) 0.0407(8) 0.0045(6) 0.0080(6) -0.0023(5)
O3 0.0365(8) 0.0284(7) 0.0416(8) -0.0029(6) 0.0164(6) 0.0047(6)
N1 0.0315(8) 0.0289(8) 0.0342(9) -0.0032(6) 0.0125(7) -0.0029(6)
N2 0.0471(11) 0.0215(8) 0.0532(11) -0.0026(7) 0.0274(9) -0.0045(7)
N3 0.0341(9) 0.0397(10) 0.0428(10) 0.0052(8) 0.0163(8) 0.0011(7)
N4 0.046(4) 0.024(2) 0.060(2) -0.0053(17) 0.021(2) 0.001(2)
N4A 0.059(12) 0.038(6) 0.18(2) -0.026(9) 0.056(12) -0.003(6)
C1 0.0352(10) 0.0256(9) 0.0363(10) 0.0019(7) 0.0145(8) 0.0013(7)
C2 0.0325(10) 0.0283(10) 0.0405(11) 0.0012(8) 0.0107(8) 0.0022(8)
C3 0.0335(11) 0.0367(11) 0.0457(12) -0.0015(9) 0.0113(9) -0.0064(8)
C4 0.0435(12) 0.0354(11) 0.0325(10) -0.0029(8) 0.0126(9) -0.0005(9)
C5 0.0406(11) 0.0284(10) 0.0494(13) -0.0034(9) 0.0242(10) -0.0030(8)
C6 0.0706(18) 0.0239(11) 0.116(3) -0.0069(13) 0.0518(18) -0.0059(11)
C7 0.0499(14) 0.0458(14) 0.0577(15) -0.0035(11) 0.0186(12) -0.0131(11)
C8 0.0446(12) 0.0302(11) 0.0554(14) -0.0010(9) 0.0257(10) 0.0068(9)
C9 0.0385(12) 0.0396(12) 0.0645(15) 0.0073(11) 0.0241(11) 0.0104(9)
C10 0.0331(11) 0.0627(16) 0.0526(14) -0.0037(11) 0.0185(10) -0.0079(10)
C11 0.0476(13) 0.0516(14) 0.0465(13) 0.0084(10) 0.0275(11) 0.0040(10)
C12 0.0498(15) 0.0333(13) 0.102(2) 0.0060(13) 0.0334(15) 0.0087(11)
C13 0.077(4) 0.025(2) 0.097(4) -0.012(3) 0.023(3) 0.008(2)
C14 0.030(2) 0.0241(19) 0.064(3) -0.0025(19) 0.014(2) -0.0032(16)
C13A 0.077(9) 0.047(6) 0.22(2) 0.001(12) 0.048(13) 0.000(6)
C14A 0.12(2) 0.13(2) 0.17(3) 0.016(18) -0.01(2) -0.024(15)

loop_
_atom_type_symbol
_atom_type_description
_atom_type_scat_dispersion_real
_atom_type_scat_dispersion_imag
_atom_type_scat_source
C C 0.0033 0.0016 'International Tables Vol C Tables 4.2.6.8 and 6.1.1.4'
H H 0.0000 0.0000 'International Tables Vol C Tables 4.2.6.8 and 6.1.1.4'
O O 0.0106 0.0060 'International Tables Vol C Tables 4.2.6.8 and 6.1.1.4'
N N 0.0061 0.0033 'International Tables Vol C Tables 4.2.6.8 and 6.1.1.4'
Ti Ti 0.2776 0.4457 'International Tables Vol C Tables 4.2.6.8 and 6.1.1.4'

loop_
_geom_angle_atom_site_label_1
_geom_angle_atom_site_label_2
_geom_angle_atom_site_label_3
_geom_angle
_geom_angle_site_symmetry_1
_geom_angle_site_symmetry_3
_geom_angle_publ_flag
O1 Ti1 O1 82.19(6) . 2_656 ?
O1 Ti1 O2 109.35(6) . . ?
O1 Ti1 O2 103.88(6) 2_656 . ?
O1 Ti1 O3 104.61(6) . . ?
O1 Ti1 O3 109.15(6) 2_656 . ?
O2 Ti1 O3 135.08(7) . . ?
O1 Ti1 N1 81.70(6) . . ?
O1 Ti1 N1 162.18(6) 2_656 . ?
O2 Ti1 N1 74.53(6) . . ?
O3 Ti1 N1 82.36(6) . . ?
O1 Ti1 N3 162.97(6) . . ?
O1 Ti1 N3 82.35(6) 2_656 . ?
O2 Ti1 N3 81.36(6) . . ?
O3 Ti1 N3 73.94(6) . . ?
N1 Ti1 N3 114.50(6) . . ?
O1 Ti1 Ti1 41.14(4) . 2_656 ?
O1 Ti1 Ti1 41.06(4) 2_656 2_656 ?
O2 Ti1 Ti1 111.52(5) . 2_656 ?
O3 Ti1 Ti1 113.39(5) . 2_656 ?
N1 Ti1 Ti1 122.32(4) . 2_656 ?
N3 Ti1 Ti1 123.17(5) . 2_656 ?
Ti1 O1 Ti1 97.80(6) . 2_656 ?
C1 O2 Ti1 127.77(12) . . ?
C8 O3 Ti1 129.12(13) . . ?
C3 N1 C2 110.66(16) . . ?
C3 N1 C4 109.13(17) . . ?
C2 N1 C4 110.85(16) . . ?
C3 N1 Ti1 114.36(13) . . ?
C2 N1 Ti1 100.83(12) . . ?
C4 N1 Ti1 110.81(13) . . ?
C6 N2 C7 109.8(2) . . ?
C6 N2 C5 111.13(18) . . ?
C7 N2 C5 112.08(18) . . ?
C11 N3 C10 109.04(19) . . ?
C11 N3 C9 111.22(19) . . ?
C10 N3 C9 110.6(2) . . ?
C11 N3 Ti1 113.48(14) . . ?
C10 N3 Ti1 112.16(14) . . ?
C9 N3 Ti1 100.13(12) . . ?
C14 N4 C13 111.9(7) . . ?
C14 N4 C12 110.4(7) . . ?
C13 N4 C12 110.9(8) . . ?
C12 N4A C14A 113(2) . . ?
C12 N4A C13A 112.9(19) . . ?
C14A N4A C13A 98(2) . . ?
O2 C1 C5 112.93(17) . . ?
O2 C1 C2 107.78(15) . . ?
C5 C1 C2 109.84(16) . . ?
O2 C1 H1 108.7 . . ?
C5 C1 H1 108.7 . . ?
C2 C1 H1 108.7 . . ?
N1 C2 C1 108.45(16) . . ?
N1 C2 H2A 110.0 . . ?
C1 C2 H2A 110.0 . . ?
N1 C2 H2B 110.0 . . ?
C1 C2 H2B 110.0 . . ?
H2A C2 H2B 108.4 . . ?
N1 C3 H3A 109.5 . . ?
N1 C3 H3B 109.5 . . ?
H3A C3 H3B 109.5 . . ?
N1 C3 H3C 109.5 . . ?
H3A C3 H3C 109.5 . . ?
H3B C3 H3C 109.5 . . ?
N1 C4 H4A 109.5 . . ?
N1 C4 H4B 109.5 . . ?
H4A C4 H4B 109.5 . . ?
N1 C4 H4C 109.5 . . ?
H4A C4 H4C 109.5 . . ?
H4B C4 H4C 109.5 . . ?
N2 C5 C1 113.55(17) . . ?
N2 C5 H5A 108.9 . . ?
C1 C5 H5A 108.9 . . ?
N2 C5 H5B 108.9 . . ?
C1 C5 H5B 108.9 . . ?
H5A C5 H5B 107.7 . . ?
N2 C6 H6A 109.5 . . ?
N2 C6 H6B 109.5 . . ?
H6A C6 H6B 109.5 . . ?
N2 C6 H6C 109.5 . . ?
H6A C6 H6C 109.5 . . ?
H6B C6 H6C 109.5 . . ?
N2 C7 H7A 109.5 . . ?
N2 C7 H7B 109.5 . . ?
H7A C7 H7B 109.5 . . ?
N2 C7 H7C 109.5 . . ?
H7A C7 H7C 109.5 . . ?
H7B C7 H7C 109.5 . . ?
O3 C8 C12 113.1(2) . . ?
O3 C8 C9 107.50(18) . . ?
C12 C8 C9 110.8(2) . . ?
O3 C8 H8 108.4 . . ?
C12 C8 H8 108.4 . . ?
C9 C8 H8 108.4 . . ?
N3 C9 C8 110.05(18) . . ?
N3 C9 H9A 109.7 . . ?
C8 C9 H9A 109.7 . . ?
N3 C9 H9B 109.7 . . ?
C8 C9 H9B 109.7 . . ?
H9A C9 H9B 108.2 . . ?
N3 C10 H10A 109.5 . . ?
N3 C10 H10B 109.5 . . ?
H10A C10 H10B 109.5 . . ?
N3 C10 H10C 109.5 . . ?
H10A C10 H10C 109.5 . . ?
H10B C10 H10C 109.5 . . ?
N3 C11 H11A 109.5 . . ?
N3 C11 H11B 109.5 . . ?
H11A C11 H11B 109.5 . . ?
N3 C11 H11C 109.5 . . ?
H11A C11 H11C 109.5 . . ?
H11B C11 H11C 109.5 . . ?
N4A C12 C8 121.9(12) . . ?
C8 C12 N4 113.9(4) . . ?
N4A C12 H12A 104.0 . . ?
C8 C12 H12A 108.8 . . ?
N4 C12 H12A 108.8 . . ?
N4A C12 H12B 105.0 . . ?
C8 C12 H12B 108.8 . . ?
N4 C12 H12B 108.8 . . ?
H12A C12 H12B 107.7 . . ?
N4A C12 H12C 106.9 . . ?
C8 C12 H12C 106.9 . . ?
N4 C12 H12C 110.5 . . ?
H12A C12 H12C 107.8 . . ?
N4A C12 H12D 106.9 . . ?
C8 C12 H12D 106.9 . . ?
N4 C12 H12D 111.6 . . ?
H12B C12 H12D 106.6 . . ?
H12C C12 H12D 106.7 . . ?
N4A C13A H13D 109.5 . . ?
N4A C13A H13E 109.5 . . ?
H13D C13A H13E 109.5 . . ?
N4A C13A H13F 109.5 . . ?
H13D C13A H13F 109.5 . . ?
H13E C13A H13F 109.5 . . ?
N4A C14A H14D 109.5 . . ?
N4A C14A H14E 109.5 . . ?
H14D C14A H14E 109.5 . . ?
N4A C14A H14F 109.5 . . ?
H14D C14A H14F 109.5 . . ?
H14E C14A H14F 109.5 . . ?

loop_
_geom_bond_atom_site_label_1
_geom_bond_atom_site_label_2
_geom_bond_distance
_geom_bond_site_symmetry_2
_geom_bond_publ_flag
Ti1 O1 1.8445(13) . ?
Ti1 O1 1.8474(14) 2_656 ?
Ti1 O2 1.8774(14) . ?
Ti1 O3 1.8826(14) . ?
Ti1 N1 2.3962(18) . ?
Ti1 N3 2.4529(18) . ?
Ti1 Ti1 2.7820(7) 2_656 ?
O1 Ti1 1.8474(14) 2_656 ?
O2 C1 1.408(2) . ?
O3 C8 1.399(2) . ?
N1 C3 1.465(3) . ?
N1 C2 1.476(3) . ?
N1 C4 1.477(3) . ?
N2 C6 1.454(3) . ?
N2 C7 1.455(3) . ?
N2 C5 1.460(3) . ?
N3 C11 1.456(3) . ?
N3 C10 1.462(3) . ?
N3 C9 1.471(3) . ?
N4 C14 1.419(11) . ?
N4 C13 1.444(12) . ?
N4 C12 1.522(11) . ?
N4A C12 1.23(2) . ?
N4A C14A 1.45(4) . ?
N4A C13A 1.54(3) . ?
C1 C5 1.525(3) . ?
C1 C2 1.526(3) . ?
C1 H1 1.0000 . ?
C2 H2A 0.9900 . ?
C2 H2B 0.9900 . ?
C3 H3A 0.9800 . ?
C3 H3B 0.9800 . ?
C3 H3C 0.9800 . ?
C4 H4A 0.9800 . ?
C4 H4B 0.9800 . ?
C4 H4C 0.9800 . ?
C5 H5A 0.9900 . ?
C5 H5B 0.9900 . ?
C6 H6A 0.9800 . ?
C6 H6B 0.9800 . ?
C6 H6C 0.9800 . ?
C7 H7A 0.9800 . ?
C7 H7B 0.9800 . ?
C7 H7C 0.9800 . ?
C8 C12 1.514(3) . ?
C8 C9 1.521(3) . ?
C8 H8 1.0000 . ?
C9 H9A 0.9900 . ?
C9 H9B 0.9900 . ?
C10 H10A 0.9800 . ?
C10 H10B 0.9800 . ?
C10 H10C 0.9800 . ?
C11 H11A 0.9800 . ?
C11 H11B 0.9800 . ?
C11 H11C 0.9800 . ?
C12 H12A 0.9900 . ?
C12 H12B 0.9900 . ?
C12 H12C 0.9900 . ?
C12 H12D 0.9900 . ?
C13 H13A 0.9800 . ?
C13 H13B 0.9800 . ?
C13 H13C 0.9800 . ?
C14 H14A 0.9800 . ?
C14 H14B 0.9800 . ?
C14 H14C 0.9800 . ?
C13A H13D 0.9800 . ?
C13A H13E 0.9800 . ?
C13A H13F 0.9800 . ?
C14A H14D 0.9800 . ?
C14A H14E 0.9800 . ?
C14A H14F 0.9800 . ?
